data_4035878
loop_
_publ_author_name
'Zhao, Meng-Yao'
'Wang, De-Xian'
'Wang, Mei-Xiang'

_publ_section_title
;
 Synthesis, Structure, and Properties of Corona[6]arenes and Their
 Assembly with Anions in the Crystalline State.
;
_journal_issue 3
_journal_name_full 'The Journal of organic chemistry'
_journal_page_first 1502
_journal_page_last 1509
_journal_paper_doi 10.1021/acs.joc.7b03136
_journal_volume 83
_journal_year 2018
_chemical_formula_moiety 'C30 H19 N9 O7 S, 2(C2 H3 N)'
_chemical_formula_sum 'C34 H25 N11 O7 S'
_chemical_formula_weight 731.71
_space_group_crystal_system orthorhombic
_space_group_IT_number 61
_space_group_name_Hall '-P 2ac 2ab'
_space_group_name_H-M_alt 'P b c a'
_atom_sites_solution_hydrogens geom
_atom_sites_solution_primary dual
_audit_creation_date 2017-05-26
_audit_creation_method
;
Olex2 1.2
(compiled 2017.03.28 svn.r3405 for OlexSys, GUI svn.r5337)
;
_cell_angle_alpha 90
_cell_angle_beta 90
_cell_angle_gamma 90
_cell_formula_units_Z 8
_cell_length_a 23.99410(19)
_cell_length_b 11.75950(8)
_cell_length_c 24.61960(16)
_cell_measurement_reflns_used 5771
_cell_measurement_temperature 173.2(3)
_cell_measurement_theta_max 76.5120
_cell_measurement_theta_min 4.0150
_cell_volume 6946.63(9)
_computing_cell_refinement 'CrysAlisPro 1.171.38.43f (Rigaku OD, 2015)'
_computing_data_collection 'CrysAlisPro 1.171.38.43f (Rigaku OD, 2015)'
_computing_data_reduction 'CrysAlisPro 1.171.38.43f (Rigaku OD, 2015)'
_computing_molecular_graphics 'Olex2 (Dolomanov et al., 2009)'
_computing_publication_material 'Olex2 (Dolomanov et al., 2009)'
_computing_structure_refinement 'ShelXL (Sheldrick, 2015)'
_computing_structure_solution 'ShelXT (Sheldrick, 2015)'
_diffrn_ambient_environment N~2~
_diffrn_ambient_temperature 173.2(3)
_diffrn_detector 'CCD plate'
_diffrn_detector_area_resol_mean 5.2137
_diffrn_detector_type AtlasS2
_diffrn_measured_fraction_theta_full 1.000
_diffrn_measured_fraction_theta_max 0.989
_diffrn_measurement_details
;
List of Runs (angles in degrees, time in seconds):

  # Type    Start    End  Width  t~exp~   \w     \q     \k     \f   Frames
--------------------------------------------------------------------------
  1  \w    -51.00  -1.00   1.00    4.76    --  -40.81 -19.00  60.00   50
  2  \w     10.00  49.00   1.00    4.76    --   40.81 -99.00  30.00   39
  3  \w     38.00  64.00   1.00   19.04    --  112.00-111.00  60.00   26
  4  \w     88.00 114.00   1.00   19.04    --  112.00-111.00  60.00   26
  5  \w    100.00 136.00   1.00   19.04    --  112.00 -45.00  60.00   36
  6  \w     87.00 133.00   1.00   19.04    --  112.00  30.00-120.00   46
  7  \w     85.00 151.00   1.00   19.04    --  112.00  30.00-180.00   66
  8  \w     42.00  93.00   1.00   19.04    --  112.00 -95.00-120.00   51
  9  \w     41.00  71.00   1.00   19.04    --  112.00-111.00 -60.00   30
 10  \w     48.00  84.00   1.00   19.04    --  112.00 -45.00  60.00   36
 11  \w    111.00 171.00   1.00   19.04    --  112.00 111.00  90.00   60
 12  \w    -41.00 -13.00   1.00    4.76    --  -40.81 -57.00-120.00   28
 13  \w   -112.00 -86.00   1.00    4.76    --  -40.81 -57.00-120.00   26
 14  \w   -121.00 -55.00   1.00    4.76    --  -40.81 -19.00  60.00   66
;
_diffrn_measurement_device 'four-circle diffractometer'
_diffrn_measurement_device_type 'SuperNova, Dual, Cu at zero, AtlasS2'
_diffrn_measurement_method '\w scans'
_diffrn_orient_matrix_type 'CrysAlisPro convention (1999,Acta A55,543-557)'
_diffrn_orient_matrix_UB_11 -0.0257527000
_diffrn_orient_matrix_UB_12 -0.0658476000
_diffrn_orient_matrix_UB_13 0.0478813000
_diffrn_orient_matrix_UB_21 0.0345063000
_diffrn_orient_matrix_UB_22 0.0717056000
_diffrn_orient_matrix_UB_23 0.0402082000
_diffrn_orient_matrix_UB_31 -0.0476437000
_diffrn_orient_matrix_UB_32 0.0875429000
_diffrn_orient_matrix_UB_33 0.0031075000
_diffrn_radiation_monochromator mirror
_diffrn_radiation_probe x-ray
_diffrn_radiation_type CuK\a
_diffrn_radiation_wavelength 1.54184
_diffrn_reflns_av_R_equivalents 0.0409
_diffrn_reflns_av_unetI/netI 0.0408
_diffrn_reflns_Laue_measured_fraction_full 1.000
_diffrn_reflns_Laue_measured_fraction_max 0.989
_diffrn_reflns_limit_h_max 20
_diffrn_reflns_limit_h_min -29
_diffrn_reflns_limit_k_max 14
_diffrn_reflns_limit_k_min -14
_diffrn_reflns_limit_l_max 30
_diffrn_reflns_limit_l_min -29
_diffrn_reflns_number 22650
_diffrn_reflns_point_group_measured_fraction_full 1.000
_diffrn_reflns_point_group_measured_fraction_max 0.989
_diffrn_reflns_theta_full 67.684
_diffrn_reflns_theta_max 76.929
_diffrn_reflns_theta_min 3.591
_diffrn_source 'micro-focus sealed X-ray tube'
_diffrn_source_type 'SuperNova (Cu) X-ray Source'
_exptl_absorpt_coefficient_mu 1.390
_exptl_absorpt_correction_T_max 1.00000
_exptl_absorpt_correction_T_min 0.57400
_exptl_absorpt_correction_type multi-scan
_exptl_absorpt_process_details
;
CrysAlisPro 1.171.38.43f (Rigaku Oxford Diffraction, 2015)
Empirical absorption correction using spherical harmonics,
 implemented in SCALE3 ABSPACK scaling algorithm.
;
_exptl_crystal_colour red
_exptl_crystal_density_diffrn 1.399
_exptl_crystal_description block
_exptl_crystal_F_000 3024
_exptl_crystal_size_max 0.8
_exptl_crystal_size_mid 0.5
_exptl_crystal_size_min 0.3
_refine_diff_density_max 0.757
_refine_diff_density_min -0.350
_refine_diff_density_rms 0.049
_refine_ls_extinction_method none
_refine_ls_goodness_of_fit_ref 1.022
_refine_ls_hydrogen_treatment constr
_refine_ls_matrix_type full
_refine_ls_number_parameters 481
_refine_ls_number_reflns 7254
_refine_ls_number_restraints 0
_refine_ls_restrained_S_all 1.022
_refine_ls_R_factor_all 0.0638
_refine_ls_R_factor_gt 0.0445
_refine_ls_shift/su_max 0.001
_refine_ls_shift/su_mean 0.000
_refine_ls_structure_factor_coef Fsqd
_refine_ls_weighting_details 'w=1/[\s^2^(Fo^2^)+(0.0620P)^2^+1.2860P] where P=(Fo^2^+2Fc^2^)/3'
_refine_ls_weighting_scheme calc
_refine_ls_wR_factor_gt 0.1125
_refine_ls_wR_factor_ref 0.1246
_reflns_Friedel_coverage 0.000
_reflns_number_gt 5543
_reflns_number_total 7254
_reflns_threshold_expression 'I > 2\s(I)'
_cod_data_source_file jo7b03136_si_002.cif
_cod_data_source_block zmy20170522-424
_cod_original_cell_volume 6946.63(8)
_cod_database_code 4035878
_shelx_shelxl_version_number 2014/7
_shelx_space_group_comment
;
The symmetry employed for this shelxl refinement is uniquely defined
by the following loop, which should always be used as a source of
symmetry information in preference to the above space-group names.
They are only intended as comments.
;
_reflns_odcompleteness_completeness 99.95
_reflns_odcompleteness_iscentric 1
_reflns_odcompleteness_theta 64.99
_olex2_refinement_description
;
1. Fixed Uiso
 At 1.2 times of:
  All C(H) groups
 At 1.5 times of:
  All C(H,H,H) groups
2.a Aromatic/amide H refined with riding coordinates:
 C12(H12), C13(H13), C15(H15), C16(H16), C27(H27), C5(H5), C26(H26), C8(H8),
 C7(H7), C29(H29), C4(H4), C30(H30), C23(H23), C24(H24), C21(H21), C20(H20)
2.b Idealised Me refined as rotating group:
 C10(H10A,H10B,H10C), C31(H31A,H31B,H31C), C33(H33A,H33B,H33C)
;
_olex2_submission_special_instructions 'No special instructions were received'
_oxdiff_exptl_absorpt_empirical_details
;
Empirical correction (ABSPACK) includes:
- Absorption correction using spherical harmonics
- Frame scaling
;
_oxdiff_exptl_absorpt_empirical_full_max 1.586
_oxdiff_exptl_absorpt_empirical_full_min 0.629

loop_
_space_group_symop_operation_xyz
'x, y, z'
'-x+1/2, -y, z+1/2'
'-x, y+1/2, -z+1/2'
'x+1/2, -y+1/2, -z'
'-x, -y, -z'
'x-1/2, y, -z-1/2'
'x, -y-1/2, z-1/2'
'-x-1/2, y-1/2, z'

loop_
_atom_site_label
_atom_site_type_symbol
_atom_site_fract_x
_atom_site_fract_y
_atom_site_fract_z
_atom_site_U_iso_or_equiv
_atom_site_adp_type
_atom_site_occupancy
_atom_site_site_symmetry_order
_atom_site_calc_flag
_atom_site_refinement_flags_posn
S1 S 0.53996(2) 0.55967(4) 0.60967(2) 0.03066(12) Uani 1 1 d .
O3 O 0.35607(6) 0.36223(14) 0.96122(5) 0.0341(3) Uani 1 1 d .
O7 O 0.06221(6) 0.18393(13) 0.87102(5) 0.0338(3) Uani 1 1 d .
O1 O 0.32667(6) 0.39961(14) 0.51946(5) 0.0375(3) Uani 1 1 d .
O2 O 0.16230(6) 0.26678(14) 0.64102(5) 0.0379(3) Uani 1 1 d .
O5 O 0.54344(7) 0.68120(14) 0.60430(6) 0.0435(4) Uani 1 1 d .
O6 O 0.58390(6) 0.48973(16) 0.58829(6) 0.0426(4) Uani 1 1 d .
N5 N 0.15334(7) 0.23393(14) 0.86751(6) 0.0279(3) Uani 1 1 d .
N9 N 0.38939(7) 0.40469(14) 0.87577(6) 0.0294(3) Uani 1 1 d .
N3 N 0.23786(7) 0.34557(15) 0.52902(6) 0.0299(3) Uani 1 1 d .
N4 N 0.19651(7) 0.31221(14) 0.56004(6) 0.0297(3) Uani 1 1 d .
O4 O 0.52902(6) 0.4533(2) 0.84290(6) 0.0580(6) Uani 1 1 d .
N8 N 0.43405(7) 0.42715(14) 0.84516(6) 0.0303(3) Uani 1 1 d .
N2 N 0.25472(7) 0.32598(15) 0.63836(6) 0.0325(4) Uani 1 1 d .
N6 N 0.44691(7) 0.40279(15) 0.95469(6) 0.0317(3) Uani 1 1 d .
N1 N 0.29707(7) 0.35840(15) 0.60678(6) 0.0321(4) Uani 1 1 d .
N7 N 0.49074(7) 0.42685(17) 0.92490(7) 0.0350(4) Uani 1 1 d .
C17 C 0.39840(8) 0.38990(16) 0.92813(7) 0.0270(4) Uani 1 1 d .
C6 C 0.15443(8) 0.24246(17) 0.80908(7) 0.0281(4) Uani 1 1 d .
C9 C 0.10626(8) 0.20236(16) 0.89481(7) 0.0280(4) Uani 1 1 d .
C28 C 0.37731(8) 0.43811(19) 0.54168(7) 0.0314(4) Uani 1 1 d .
C12 C 0.20871(8) 0.36669(17) 0.92252(7) 0.0294(4) Uani 1 1 d .
H12 H 0.1774 0.4122 0.9272 0.035 Uiso 1 1 calc R
C2 C 0.20720(9) 0.30358(16) 0.61349(7) 0.0287(4) Uani 1 1 d .
C1 C 0.28644(8) 0.36706(16) 0.55418(7) 0.0281(4) Uani 1 1 d .
C22 C 0.53269(8) 0.52795(17) 0.67952(8) 0.0299(4) Uani 1 1 d .
C13 C 0.25989(8) 0.39965(17) 0.94448(7) 0.0296(4) Uani 1 1 d .
H13 H 0.2633 0.4672 0.9639 0.036 Uiso 1 1 calc R
C11 C 0.20497(8) 0.26587(16) 0.89373(7) 0.0263(4) Uani 1 1 d .
C15 C 0.30217(8) 0.22823(17) 0.90853(7) 0.0303(4) Uani 1 1 d .
H15 H 0.3335 0.1824 0.9044 0.036 Uiso 1 1 calc R
C16 C 0.25119(8) 0.19688(16) 0.88670(7) 0.0291(4) Uani 1 1 d .
H16 H 0.2480 0.1294 0.8673 0.035 Uiso 1 1 calc R
C25 C 0.47653(8) 0.51372(17) 0.58059(7) 0.0280(4) Uani 1 1 d .
C14 C 0.30504(8) 0.32961(17) 0.93668(7) 0.0283(4) Uani 1 1 d .
C3 C 0.16295(9) 0.26045(18) 0.69808(7) 0.0322(4) Uani 1 1 d .
N11 N 0.23040(11) 0.5895(2) 0.58214(11) 0.0585(6) Uani 1 1 d .
C18 C 0.48188(8) 0.43512(19) 0.87096(8) 0.0320(4) Uani 1 1 d .
C27 C 0.38026(9) 0.54671(19) 0.56182(8) 0.0350(4) Uani 1 1 d .
H27 H 0.3489 0.5932 0.5622 0.042 Uiso 1 1 calc R
C5 C 0.17221(9) 0.34328(18) 0.78569(8) 0.0339(4) Uani 1 1 d .
H5 H 0.1814 0.4048 0.8077 0.041 Uiso 1 1 calc R
C26 C 0.43088(9) 0.58606(17) 0.58168(8) 0.0332(4) Uani 1 1 d .
H26 H 0.4341 0.6594 0.5954 0.040 Uiso 1 1 calc R
C10 C 0.11072(9) 0.19080(19) 0.95555(7) 0.0351(4) Uani 1 1 d .
H10A H 0.1116 0.2650 0.9718 0.053 Uiso 1 1 calc GR
H10B H 0.1443 0.1506 0.9646 0.053 Uiso 1 1 calc GR
H10C H 0.0791 0.1494 0.9690 0.053 Uiso 1 1 calc GR
C8 C 0.14460(9) 0.15986(18) 0.72032(8) 0.0352(4) Uani 1 1 d .
H8 H 0.1353 0.0987 0.6981 0.042 Uiso 1 1 calc R
C7 C 0.14013(9) 0.15093(18) 0.77661(8) 0.0339(4) Uani 1 1 d .
H7 H 0.1276 0.0837 0.7923 0.041 Uiso 1 1 calc R
C29 C 0.42277(10) 0.36629(18) 0.53905(8) 0.0362(4) Uani 1 1 d .
H29 H 0.4196 0.2939 0.5242 0.043 Uiso 1 1 calc R
C4 C 0.17640(10) 0.35320(18) 0.72958(8) 0.0365(5) Uani 1 1 d .
H4 H 0.1880 0.4209 0.7137 0.044 Uiso 1 1 calc R
C30 C 0.47329(9) 0.40525(18) 0.55925(9) 0.0361(4) Uani 1 1 d .
H30 H 0.5047 0.3588 0.5584 0.043 Uiso 1 1 calc R
C19 C 0.52571(9) 0.4780(2) 0.78729(8) 0.0414(5) Uani 1 1 d .
C34 C 0.18426(13) 0.5842(2) 0.58996(11) 0.0513(6) Uani 1 1 d .
C23 C 0.53868(11) 0.4168(2) 0.69624(9) 0.0443(5) Uani 1 1 d .
H23 H 0.5444 0.3592 0.6710 0.053 Uiso 1 1 calc R
C24 C 0.53604(12) 0.3918(2) 0.75114(10) 0.0488(6) Uani 1 1 d .
H24 H 0.5412 0.3177 0.7633 0.059 Uiso 1 1 calc R
C21 C 0.52381(14) 0.6137(2) 0.71641(10) 0.0550(7) Uani 1 1 d .
H21 H 0.5205 0.6885 0.7046 0.066 Uiso 1 1 calc R
C20 C 0.51981(14) 0.5884(3) 0.77146(10) 0.0619(8) Uani 1 1 d .
H20 H 0.5133 0.6455 0.7968 0.074 Uiso 1 1 calc R
C31 C 0.1714(2) 0.8409(3) 0.75388(16) 0.0959(15) Uani 1 1 d .
H31A H 0.1983 0.8782 0.7312 0.144 Uiso 1 1 calc GR
H31B H 0.1754 0.8671 0.7906 0.144 Uiso 1 1 calc GR
H31C H 0.1345 0.8581 0.7411 0.144 Uiso 1 1 calc GR
C32 C 0.1802(2) 0.7191(4) 0.75194(15) 0.0868(11) Uani 1 1 d .
C33 C 0.12499(15) 0.5764(4) 0.59901(18) 0.0889(13) Uani 1 1 d .
H33A H 0.1065 0.5616 0.5652 0.133 Uiso 1 1 calc GR
H33B H 0.1116 0.6468 0.6139 0.133 Uiso 1 1 calc GR
H33C H 0.1174 0.5156 0.6240 0.133 Uiso 1 1 calc GR
N10 N 0.1873(3) 0.6271(3) 0.7519(2) 0.150(2) Uani 1 1 d .

loop_
_atom_site_aniso_label
_atom_site_aniso_U_11
_atom_site_aniso_U_22
_atom_site_aniso_U_33
_atom_site_aniso_U_23
_atom_site_aniso_U_13
_atom_site_aniso_U_12
S1 0.0250(2) 0.0342(2) 0.0328(2) 0.00072(18) 0.00487(17) -0.00453(18)
O3 0.0244(7) 0.0528(9) 0.0252(6) 0.0012(6) -0.0012(5) -0.0051(6)
O7 0.0313(7) 0.0410(8) 0.0290(6) 0.0019(5) -0.0034(6) -0.0102(6)
O1 0.0327(7) 0.0565(9) 0.0234(6) -0.0027(6) 0.0013(5) -0.0122(7)
O2 0.0391(8) 0.0534(9) 0.0212(6) 0.0017(6) -0.0013(6) -0.0194(7)
O5 0.0462(9) 0.0370(8) 0.0472(8) 0.0078(7) -0.0013(7) -0.0153(7)
O6 0.0258(7) 0.0617(10) 0.0404(7) -0.0035(7) 0.0086(6) 0.0034(7)
N5 0.0288(8) 0.0347(8) 0.0202(6) -0.0003(6) -0.0029(6) -0.0055(7)
N9 0.0255(8) 0.0333(8) 0.0294(7) 0.0061(6) -0.0026(6) -0.0016(7)
N3 0.0327(8) 0.0351(8) 0.0219(6) 0.0017(6) -0.0016(6) -0.0054(7)
N4 0.0332(8) 0.0337(8) 0.0220(6) 0.0019(6) -0.0020(6) -0.0068(7)
O4 0.0242(7) 0.1147(17) 0.0352(7) 0.0137(9) -0.0003(6) -0.0072(9)
N8 0.0274(8) 0.0331(8) 0.0305(7) 0.0060(6) -0.0010(6) -0.0028(7)
N2 0.0352(9) 0.0395(9) 0.0228(6) 0.0034(6) -0.0037(7) -0.0089(7)
N6 0.0259(8) 0.0406(9) 0.0286(7) -0.0028(7) -0.0028(6) -0.0025(7)
N1 0.0340(8) 0.0384(9) 0.0239(7) 0.0012(6) -0.0027(6) -0.0060(7)
N7 0.0266(8) 0.0469(10) 0.0315(8) 0.0000(7) -0.0028(7) -0.0055(8)
C17 0.0253(9) 0.0267(8) 0.0289(8) -0.0007(7) -0.0013(7) 0.0013(7)
C6 0.0289(9) 0.0347(9) 0.0206(7) 0.0006(7) -0.0002(7) -0.0053(8)
C9 0.0311(9) 0.0289(9) 0.0240(8) 0.0008(7) -0.0007(7) -0.0036(8)
C28 0.0298(10) 0.0413(10) 0.0229(7) 0.0001(7) 0.0027(7) -0.0063(8)
C12 0.0269(9) 0.0314(9) 0.0298(8) -0.0026(7) -0.0019(7) 0.0034(8)
C2 0.0347(10) 0.0309(9) 0.0205(7) 0.0008(7) -0.0009(7) -0.0074(8)
C1 0.0323(10) 0.0287(9) 0.0232(8) -0.0005(7) 0.0000(7) -0.0048(8)
C22 0.0233(9) 0.0335(9) 0.0330(8) -0.0013(7) 0.0032(7) -0.0017(8)
C13 0.0308(10) 0.0309(9) 0.0272(8) -0.0047(7) -0.0014(7) -0.0019(8)
C11 0.0261(9) 0.0321(9) 0.0209(7) 0.0013(6) -0.0016(7) -0.0032(8)
C15 0.0283(9) 0.0349(10) 0.0276(8) 0.0031(7) 0.0035(7) 0.0044(8)
C16 0.0330(10) 0.0284(8) 0.0258(7) -0.0023(7) 0.0018(7) -0.0004(8)
C25 0.0256(9) 0.0298(9) 0.0286(8) -0.0009(7) 0.0039(7) -0.0018(8)
C14 0.0249(9) 0.0383(10) 0.0216(7) 0.0031(7) -0.0004(7) -0.0038(8)
C3 0.0360(10) 0.0407(10) 0.0200(7) 0.0010(7) -0.0002(7) -0.0106(9)
N11 0.0619(15) 0.0452(12) 0.0684(14) -0.0071(11) 0.0104(12) -0.0023(11)
C18 0.0246(9) 0.0408(10) 0.0306(8) 0.0013(8) -0.0002(7) -0.0043(8)
C27 0.0275(10) 0.0391(11) 0.0385(9) -0.0041(8) 0.0025(8) 0.0046(8)
C5 0.0430(11) 0.0331(10) 0.0257(8) -0.0021(7) -0.0002(8) -0.0123(9)
C26 0.0325(10) 0.0291(9) 0.0379(9) -0.0058(8) 0.0017(8) 0.0028(8)
C10 0.0372(11) 0.0452(11) 0.0228(8) 0.0022(8) -0.0001(8) -0.0062(9)
C8 0.0433(12) 0.0366(10) 0.0257(8) -0.0054(8) 0.0010(8) -0.0131(9)
C7 0.0442(12) 0.0310(10) 0.0264(8) 0.0005(7) 0.0016(8) -0.0099(9)
C29 0.0427(12) 0.0298(9) 0.0361(9) -0.0078(8) 0.0010(9) -0.0022(9)
C4 0.0479(12) 0.0335(10) 0.0281(9) 0.0035(8) 0.0004(8) -0.0134(9)
C30 0.0340(10) 0.0338(10) 0.0405(10) -0.0055(8) 0.0006(8) 0.0065(9)
C19 0.0235(9) 0.0685(15) 0.0323(9) 0.0055(10) 0.0010(8) -0.0058(10)
C34 0.0603(17) 0.0380(12) 0.0558(13) 0.0067(10) 0.0148(13) -0.0020(12)
C23 0.0567(14) 0.0353(11) 0.0411(11) -0.0010(9) 0.0010(10) -0.0040(11)
C24 0.0541(15) 0.0462(13) 0.0462(12) 0.0098(10) -0.0019(11) -0.0095(12)
C21 0.080(2) 0.0412(13) 0.0435(12) -0.0028(10) 0.0050(12) 0.0191(13)
C20 0.083(2) 0.0654(17) 0.0376(11) -0.0107(12) 0.0062(13) 0.0255(16)
C31 0.122(3) 0.080(2) 0.086(2) 0.015(2) 0.061(2) 0.041(2)
C32 0.112(3) 0.080(3) 0.0685(19) -0.0075(18) 0.012(2) -0.017(2)
C33 0.060(2) 0.102(3) 0.104(3) 0.043(2) 0.029(2) 0.000(2)
N10 0.248(7) 0.052(2) 0.149(4) -0.017(2) 0.000(4) -0.034(3)

loop_
_atom_type_symbol
_atom_type_description
_atom_type_scat_dispersion_real
_atom_type_scat_dispersion_imag
_atom_type_scat_source
C C 0.0181 0.0091 'International Tables Vol C Tables 4.2.6.8 and 6.1.1.4'
H H 0.0000 0.0000 'International Tables Vol C Tables 4.2.6.8 and 6.1.1.4'
N N 0.0311 0.0180 'International Tables Vol C Tables 4.2.6.8 and 6.1.1.4'
O O 0.0492 0.0322 'International Tables Vol C Tables 4.2.6.8 and 6.1.1.4'
S S 0.3331 0.5567 'International Tables Vol C Tables 4.2.6.8 and 6.1.1.4'

loop_
_geom_angle_atom_site_label_1
_geom_angle_atom_site_label_2
_geom_angle_atom_site_label_3
_geom_angle
O5 S1 C22 107.75(10)
O5 S1 C25 108.47(10)
O6 S1 O5 119.51(10)
O6 S1 C22 107.92(9)
O6 S1 C25 107.97(9)
C25 S1 C22 104.16(9)
C17 O3 C14 117.42(14)
C1 O1 C28 117.65(14)
C2 O2 C3 120.77(15)
C6 N5 C11 114.31(15)
C9 N5 C6 121.65(15)
C9 N5 C11 124.00(14)
C17 N9 N8 116.48(16)
N4 N3 C1 116.35(15)
N3 N4 C2 116.61(16)
C18 O4 C19 119.19(16)
C18 N8 N9 116.20(15)
C2 N2 N1 116.37(15)
N7 N6 C17 116.50(15)
C1 N1 N2 116.42(17)
N6 N7 C18 116.07(16)
O3 C17 N6 112.80(15)
N9 C17 O3 120.08(17)
N9 C17 N6 127.08(18)
C5 C6 N5 118.67(17)
C7 C6 N5 121.18(17)
C7 C6 C5 120.11(17)
O7 C9 N5 121.68(16)
O7 C9 C10 121.28(17)
N5 C9 C10 117.04(16)
C27 C28 O1 118.97(19)
C27 C28 C29 123.07(19)
C29 C28 O1 117.84(18)
C13 C12 H12 120.2
C11 C12 H12 120.2
C11 C12 C13 119.53(18)
O2 C2 N4 111.40(17)
N2 C2 O2 121.49(15)
N2 C2 N4 127.10(18)
N3 C1 O1 112.52(15)
N1 C1 O1 120.36(17)
N1 C1 N3 127.12(18)
C23 C22 S1 118.71(16)
C21 C22 S1 120.24(18)
C21 C22 C23 121.0(2)
C12 C13 H13 120.9
C14 C13 C12 118.21(18)
C14 C13 H13 120.9
C12 C11 N5 120.42(17)
C12 C11 C16 120.92(17)
C16 C11 N5 118.54(16)
C16 C15 H15 121.0
C14 C15 H15 121.0
C14 C15 C16 117.93(18)
C11 C16 C15 120.15(17)
C11 C16 H16 119.9
C15 C16 H16 119.9
C26 C25 S1 119.00(15)
C30 C25 S1 119.01(16)
C30 C25 C26 121.95(19)
C13 C14 O3 117.32(17)
C13 C14 C15 123.24(18)
C15 C14 O3 119.37(18)
C8 C3 O2 116.06(18)
C8 C3 C4 122.14(17)
C4 C3 O2 121.55(18)
O4 C18 N7 112.67(17)
N8 C18 O4 119.88(17)
N8 C18 N7 127.44(18)
C28 C27 H27 120.6
C28 C27 C26 118.85(19)
C26 C27 H27 120.6
C6 C5 H5 119.8
C6 C5 C4 120.48(18)
C4 C5 H5 119.8
C25 C26 C27 118.66(18)
C25 C26 H26 120.7
C27 C26 H26 120.7
C9 C10 H10A 109.5
C9 C10 H10B 109.5
C9 C10 H10C 109.5
H10A C10 H10B 109.5
H10A C10 H10C 109.5
H10B C10 H10C 109.5
C3 C8 H8 120.5
C3 C8 C7 119.01(19)
C7 C8 H8 120.5
C6 C7 C8 119.78(19)
C6 C7 H7 120.1
C8 C7 H7 120.1
C28 C29 H29 120.9
C28 C29 C30 118.11(19)
C30 C29 H29 120.9
C3 C4 C5 118.45(19)
C3 C4 H4 120.8
C5 C4 H4 120.8
C25 C30 C29 119.34(19)
C25 C30 H30 120.3
C29 C30 H30 120.3
C24 C19 O4 118.1(2)
C20 C19 O4 118.9(2)
C20 C19 C24 122.5(2)
N11 C34 C33 178.9(4)
C22 C23 H23 120.4
C22 C23 C24 119.2(2)
C24 C23 H23 120.4
C19 C24 C23 119.1(2)
C19 C24 H24 120.5
C23 C24 H24 120.5
C22 C21 H21 120.0
C22 C21 C20 119.9(2)
C20 C21 H21 120.0
C19 C20 C21 118.3(2)
C19 C20 H20 120.8
C21 C20 H20 120.8
H31A C31 H31B 109.5
H31A C31 H31C 109.5
H31B C31 H31C 109.5
C32 C31 H31A 109.5
C32 C31 H31B 109.5
C32 C31 H31C 109.5
N10 C32 C31 178.1(5)
C34 C33 H33A 109.5
C34 C33 H33B 109.5
C34 C33 H33C 109.5
H33A C33 H33B 109.5
H33A C33 H33C 109.5
H33B C33 H33C 109.5

loop_
_geom_bond_atom_site_label_1
_geom_bond_atom_site_label_2
_geom_bond_distance
S1 O5 1.4376(16)
S1 O6 1.4371(16)
S1 C22 1.7682(19)
S1 C25 1.7666(19)
O3 C17 1.342(2)
O3 C14 1.418(2)
O7 C9 1.228(2)
O1 C28 1.407(2)
O1 C1 1.345(2)
O2 C2 1.344(2)
O2 C3 1.407(2)
N5 C6 1.442(2)
N5 C9 1.366(2)
N5 C11 1.447(2)
N9 N8 1.336(2)
N9 C17 1.319(2)
N3 N4 1.312(2)
N3 C1 1.344(3)
N4 C2 1.345(2)
O4 C18 1.342(2)
O4 C19 1.402(3)
N8 C18 1.315(3)
N2 N1 1.335(2)
N2 C2 1.321(3)
N6 N7 1.313(2)
N6 C17 1.344(2)
N1 C1 1.324(2)
N7 C18 1.348(3)
C6 C5 1.385(3)
C6 C7 1.384(3)
C9 C10 1.506(2)
C28 C27 1.372(3)
C28 C29 1.381(3)
C12 H12 0.9300
C12 C13 1.397(3)
C12 C11 1.384(3)
C22 C23 1.378(3)
C22 C21 1.373(3)
C13 H13 0.9300
C13 C14 1.374(3)
C11 C16 1.385(3)
C15 H15 0.9300
C15 C16 1.386(3)
C15 C14 1.381(3)
C16 H16 0.9300
C25 C26 1.387(3)
C25 C30 1.382(3)
C3 C8 1.376(3)
C3 C4 1.377(3)
N11 C34 1.125(4)
C27 H27 0.9300
C27 C26 1.389(3)
C5 H5 0.9300
C5 C4 1.390(3)
C26 H26 0.9300
C10 H10A 0.9600
C10 H10B 0.9600
C10 H10C 0.9600
C8 H8 0.9300
C8 C7 1.394(3)
C7 H7 0.9300
C29 H29 0.9300
C29 C30 1.388(3)
C4 H4 0.9300
C30 H30 0.9300
C19 C24 1.371(4)
C19 C20 1.363(4)
C34 C33 1.442(4)
C23 H23 0.9300
C23 C24 1.384(3)
C24 H24 0.9300
C21 H21 0.9300
C21 C20 1.391(4)
C20 H20 0.9300
C31 H31A 0.9600
C31 H31B 0.9600
C31 H31C 0.9600
C31 C32 1.448(5)
C32 N10 1.095(6)
C33 H33A 0.9600
C33 H33B 0.9600
C33 H33C 0.9600
